data_7701724
loop_
_publ_author_name
'So, Shiu-Chun'
'Cheung, Wai-Man'
'Chiu, Wai-Hang'
'de Vere-Tucker, Matthew'
'Sung, Herman H.-Y.'
'Williams, Ian D.'
'Leung, Wa-Hung'

_publ_section_title
;
 Iridium porphyrin complexes with \m-nitrido, hydroxo, hydrosulfido and
 alkynyl ligands.
;
_journal_issue 23
_journal_name_full 'Dalton transactions (Cambridge, England : 2003)'
_journal_page_first 8340
_journal_page_last 8349
_journal_paper_doi 10.1039/c9dt00244h
_journal_volume 48
_journal_year 2019
_chemical_formula_moiety 'C62 H44 Ir N4 P S'
_chemical_formula_sum 'C62 H44 Ir N4 P S'
_chemical_formula_weight 1100.24
_space_group_crystal_system triclinic
_space_group_IT_number 2
_space_group_name_Hall '-P 1'
_space_group_name_H-M_alt 'P -1'
_atom_sites_solution_hydrogens geom
_atom_sites_solution_primary dual
_audit_creation_date 2018-06-26
_audit_creation_method
;
Olex2 1.2
(compiled 2017.08.10 svn.r3458 for OlexSys, GUI svn.r5381)
;
_audit_update_record
;
2019-05-01 deposited with the CCDC.	2019-05-15 downloaded from the CCDC.
;
_cell_angle_alpha 97.827(3)
_cell_angle_beta 98.001(3)
_cell_angle_gamma 107.838(4)
_cell_formula_units_Z 2
_cell_length_a 10.0055(4)
_cell_length_b 14.3928(6)
_cell_length_c 17.7170(7)
_cell_measurement_reflns_used 8508
_cell_measurement_temperature 100.00(10)
_cell_measurement_theta_max 74.2520
_cell_measurement_theta_min 4.5330
_cell_volume 2361.41(18)
_computing_cell_refinement 'CrysAlisPro 1.171.39.46 (Rigaku OD, 2018)'
_computing_data_collection 'CrysAlisPro 1.171.39.46 (Rigaku OD, 2018)'
_computing_data_reduction 'CrysAlisPro 1.171.39.46 (Rigaku OD, 2018)'
_computing_molecular_graphics 'Olex2 (Dolomanov et al., 2009)'
_computing_publication_material 'Olex2 (Dolomanov et al., 2009)'
_computing_structure_refinement 'ShelXL (Sheldrick, 2015)'
_computing_structure_solution 'ShelXT (Sheldrick, 2015)'
_diffrn_ambient_environment N~2~
_diffrn_ambient_temperature 100.00(10)
_diffrn_detector 'CCD plate'
_diffrn_detector_area_resol_mean 10.3577
_diffrn_detector_type Atlas
_diffrn_measured_fraction_theta_full 0.988
_diffrn_measured_fraction_theta_max 0.986
_diffrn_measurement_details
;
List of Runs (angles in degrees, time in seconds):

  # Type    Start    End  Width  t~exp~   \w     \q     \k     \f   Frames
#--------------------------------------------------------------------------
  1  \w     30.00 113.00   1.00    3.00    --  107.97-111.00  60.00   83
  2  \w   -116.00 -14.00   1.00    1.00    --  -40.45 -37.00 -30.00  102
  3  \w   -114.00 -11.00   1.00    1.00    --  -40.45 -57.00  90.00  103
  4  \w    -92.00  -3.00   1.00    1.00    --  -40.45 125.00-150.00   89
  5  \w     62.00 113.00   1.00    3.00    --  107.97-111.00-150.00   51
  6  \w    100.00 178.00   1.00    3.00    --  107.97 111.00  90.00   78
  7  \w     42.00  78.00   1.00    3.00    --  107.97 -45.00 -60.00   36
  8  \w     34.00 133.00   1.00    3.00    --  107.97 -61.00  60.00   99
  9  \w     90.00 132.00   1.00    3.00    --  107.97 -45.00 -60.00   42
 10  \w     53.00 178.00   1.00    3.00    --  107.97  15.00 -90.00  125
 11  \w     79.00 177.00   1.00    3.00    --  107.97  61.00 150.00   98
 12  \w     40.00 133.00   1.00    3.00    --  107.97 -61.00-180.00   93
;
_diffrn_measurement_device 'kappa diffractometer'
_diffrn_measurement_device_type 'SuperNova, Dual, Cu at zero, Atlas'
_diffrn_measurement_method '\w scans'
_diffrn_orient_matrix_type 'CrysAlisPro convention (1999,Acta A55,543-557)'
_diffrn_orient_matrix_UB_11 0.1604757000
_diffrn_orient_matrix_UB_12 0.0187196000
_diffrn_orient_matrix_UB_13 0.0013989000
_diffrn_orient_matrix_UB_21 -0.0164461000
_diffrn_orient_matrix_UB_22 0.0271757000
_diffrn_orient_matrix_UB_23 -0.0811390000
_diffrn_orient_matrix_UB_31 0.0337475000
_diffrn_orient_matrix_UB_32 0.1096645000
_diffrn_orient_matrix_UB_33 0.0375852000
_diffrn_radiation_monochromator mirror
_diffrn_radiation_probe x-ray
_diffrn_radiation_type CuK\a
_diffrn_radiation_wavelength 1.54184
_diffrn_reflns_av_R_equivalents 0.0269
_diffrn_reflns_av_unetI/netI 0.0396
_diffrn_reflns_Laue_measured_fraction_full 0.988
_diffrn_reflns_Laue_measured_fraction_max 0.986
_diffrn_reflns_limit_h_max 11
_diffrn_reflns_limit_h_min -11
_diffrn_reflns_limit_k_max 17
_diffrn_reflns_limit_k_min -16
_diffrn_reflns_limit_l_max 20
_diffrn_reflns_limit_l_min -21
_diffrn_reflns_number 13649
_diffrn_reflns_point_group_measured_fraction_full 0.988
_diffrn_reflns_point_group_measured_fraction_max 0.986
_diffrn_reflns_theta_full 66.500
_diffrn_reflns_theta_max 67.498
_diffrn_reflns_theta_min 3.766
_diffrn_source 'micro-focus sealed X-ray tube'
_diffrn_source_current 0.80
_diffrn_source_power 0.040
_diffrn_source_target Cu
_diffrn_source_type 'SuperNova (Cu) X-ray Source'
_diffrn_source_voltage 50
_exptl_absorpt_coefficient_mu 6.568
_exptl_absorpt_correction_T_max 1.00000
_exptl_absorpt_correction_T_min 0.90193
_exptl_absorpt_correction_type multi-scan
_exptl_absorpt_process_details
;
CrysAlisPro 1.171.39.46 (Rigaku Oxford Diffraction, 2018)
Empirical absorption correction using spherical harmonics,
 implemented in SCALE3 ABSPACK scaling algorithm.
;
_exptl_crystal_colour violet
_exptl_crystal_colour_primary violet
_exptl_crystal_density_diffrn 1.547
_exptl_crystal_description block
_exptl_crystal_F_000 1104
_exptl_crystal_size_max 0.1
_exptl_crystal_size_mid 0.05
_exptl_crystal_size_min 0.03
_refine_diff_density_max 1.193
_refine_diff_density_min -0.898
_refine_diff_density_rms 0.084
_refine_ls_extinction_method none
_refine_ls_goodness_of_fit_ref 1.001
_refine_ls_hydrogen_treatment constr
_refine_ls_matrix_type full
_refine_ls_number_parameters 622
_refine_ls_number_reflns 8385
_refine_ls_number_restraints 0
_refine_ls_restrained_S_all 1.001
_refine_ls_R_factor_all 0.0285
_refine_ls_R_factor_gt 0.0246
_refine_ls_shift/su_max 0.001
_refine_ls_shift/su_mean 0.000
_refine_ls_structure_factor_coef Fsqd
_refine_ls_weighting_details 'w=1/[\s^2^(Fo^2^)+(0.0290P)^2^] where P=(Fo^2^+2Fc^2^)/3'
_refine_ls_weighting_scheme calc
_refine_ls_wR_factor_gt 0.0564
_refine_ls_wR_factor_ref 0.0581
_reflns_Friedel_coverage 0.000
_reflns_number_gt 7660
_reflns_number_total 8385
_reflns_threshold_expression 'I > 2\s(I)'
_cod_data_source_file c9dt00244h2.cif
_cod_data_source_block wai212cult
_cod_original_cell_volume 2361.41(17)
_cod_database_code 7701724
_shelx_shelxl_version_number 2014/7
_shelx_space_group_comment
;
The symmetry employed for this shelxl refinement is uniquely defined
by the following loop, which should always be used as a source of
symmetry information in preference to the above space-group names.
They are only intended as comments.
;
_reflns_odcompleteness_completeness 98.70
_reflns_odcompleteness_iscentric 1
_reflns_odcompleteness_theta 67.46
_olex2_refinement_description
;
1. Fixed Uiso
 At 1.2 times of:
  All C(H) groups
 At 1.5 times of:
  All S(H) groups
2.a Aromatic/amide H refined with riding coordinates:
 C12(H12), C13(H13), C17(H17), C18(H18), C22(H22), C23(H23), C27(H27),
 C28(H28), C32(H32), C33(H33), C34(H34), C35(H35), C36(H36), C42(H42), C43(H43),
  C44(H44), C45(H45), C46(H46), C52(H52), C53(H53), C54(H54), C55(H55),
 C56(H56), C62(H62), C63(H63), C64(H64), C65(H65), C66(H66), C72(H72), C73(H73),
  C74(H74), C75(H75), C76(H76), C82(H82), C83(H83), C84(H84), C85(H85),
 C86(H86), C92(H92), C93(H93), C94(H94), C95(H95), C96(H96)
2.b Tetrahedral OH refined with riding coordinates:
 S1(H1)
;
_olex2_date_sample_data_collection 2018-06-25
_olex2_submission_special_instructions 'No special instructions were received'
_oxdiff_exptl_absorpt_empirical_details
;
Empirical correction (ABSPACK) includes:
- Absorption correction using spherical harmonics
- Frame scaling
;
_oxdiff_exptl_absorpt_empirical_full_max 1.225
_oxdiff_exptl_absorpt_empirical_full_min 0.874

loop_
_space_group_symop_operation_xyz
'x, y, z'
'-x, -y, -z'

loop_
_atom_site_label
_atom_site_type_symbol
_atom_site_fract_x
_atom_site_fract_y
_atom_site_fract_z
_atom_site_U_iso_or_equiv
_atom_site_adp_type
_atom_site_occupancy
_atom_site_site_symmetry_order
_atom_site_calc_flag
_atom_site_refinement_flags_posn
Ir1 Ir 0.21394(2) 0.18366(2) 0.24537(2) 0.01338(4) Uani 1 1 d .
S1 S -0.03515(7) 0.08449(5) 0.21371(4) 0.02138(14) Uani 1 1 d .
H1 H -0.0934 0.1049 0.2652 0.032 Uiso 1 1 calc R
P1 P 0.45981(7) 0.28245(5) 0.27702(4) 0.01462(13) Uani 1 1 d .
N1 N 0.1596(2) 0.28300(17) 0.18580(13) 0.0161(4) Uani 1 1 d .
N2 N 0.1761(3) 0.25313(16) 0.34456(13) 0.0162(4) Uani 1 1 d .
N3 N 0.2518(2) 0.07771(17) 0.30259(13) 0.0150(4) Uani 1 1 d .
N4 N 0.2366(2) 0.10874(17) 0.14364(13) 0.0161(4) Uani 1 1 d .
C11 C 0.1408(3) 0.2780(2) 0.10675(16) 0.0175(5) Uani 1 1 d .
C12 C 0.0813(3) 0.3531(2) 0.08713(17) 0.0216(6) Uani 1 1 d .
H12 H 0.0584 0.3657 0.0365 0.026 Uiso 1 1 calc R
C13 C 0.0642(3) 0.4020(2) 0.15332(17) 0.0206(6) Uani 1 1 d .
H13 H 0.0273 0.4556 0.1581 0.025 Uiso 1 1 calc R
C14 C 0.1120(3) 0.3583(2) 0.21550(16) 0.0170(5) Uani 1 1 d .
C15 C 0.1033(3) 0.3852(2) 0.29295(16) 0.0170(5) Uani 1 1 d .
C16 C 0.1329(3) 0.3356(2) 0.35253(16) 0.0172(5) Uani 1 1 d .
C17 C 0.1293(3) 0.3654(2) 0.43261(16) 0.0196(6) Uani 1 1 d .
H17 H 0.1047 0.4207 0.4541 0.023 Uiso 1 1 calc R
C18 C 0.1673(3) 0.3003(2) 0.47196(16) 0.0200(6) Uani 1 1 d .
H18 H 0.1753 0.3018 0.5262 0.024 Uiso 1 1 calc R
C19 C 0.1935(3) 0.2285(2) 0.41642(15) 0.0159(5) Uani 1 1 d .
C20 C 0.2272(3) 0.1450(2) 0.43382(16) 0.0169(5) Uani 1 1 d .
C21 C 0.2508(3) 0.0748(2) 0.37929(16) 0.0161(5) Uani 1 1 d .
C22 C 0.2775(3) -0.0146(2) 0.39602(16) 0.0179(5) Uani 1 1 d .
H22 H 0.2811 -0.0353 0.4447 0.021 Uiso 1 1 calc R
C23 C 0.2962(3) -0.0628(2) 0.32972(16) 0.0177(5) Uani 1 1 d .
H23 H 0.3158 -0.1236 0.3232 0.021 Uiso 1 1 calc R
C24 C 0.2811(3) -0.0053(2) 0.27044(16) 0.0159(5) Uani 1 1 d .
C25 C 0.3015(3) -0.0269(2) 0.19448(16) 0.0173(5) Uani 1 1 d .
C26 C 0.2809(3) 0.0264(2) 0.13632(16) 0.0176(5) Uani 1 1 d .
C27 C 0.2933(3) -0.0004(2) 0.05665(17) 0.0222(6) Uani 1 1 d .
H27 H 0.3232 -0.0535 0.0358 0.027 Uiso 1 1 calc R
C28 C 0.2544(3) 0.0639(2) 0.01750(17) 0.0227(6) Uani 1 1 d .
H28 H 0.2514 0.0643 -0.0363 0.027 Uiso 1 1 calc R
C29 C 0.2181(3) 0.1323(2) 0.07175(16) 0.0184(5) Uani 1 1 d .
C30 C 0.1723(3) 0.2106(2) 0.05339(16) 0.0181(5) Uani 1 1 d .
C31 C 0.1646(3) 0.2288(2) -0.02779(16) 0.0197(6) Uani 1 1 d .
C32 C 0.0815(3) 0.1557(2) -0.09117(17) 0.0229(6) Uani 1 1 d .
H32 H 0.0273 0.0922 -0.0832 0.028 Uiso 1 1 calc R
C33 C 0.0774(3) 0.1752(3) -0.16630(17) 0.0261(6) Uani 1 1 d .
H33 H 0.0212 0.1247 -0.2092 0.031 Uiso 1 1 calc R
C34 C 0.1550(3) 0.2681(3) -0.17862(17) 0.0275(7) Uani 1 1 d .
H34 H 0.1518 0.2811 -0.2299 0.033 Uiso 1 1 calc R
C35 C 0.2375(3) 0.3422(2) -0.11573(19) 0.0263(6) Uani 1 1 d .
H35 H 0.2895 0.4062 -0.1239 0.032 Uiso 1 1 calc R
C36 C 0.2436(3) 0.3223(2) -0.04107(17) 0.0226(6) Uani 1 1 d .
H36 H 0.3018 0.3724 0.0016 0.027 Uiso 1 1 calc R
C41 C 0.0585(3) 0.4744(2) 0.31331(15) 0.0176(5) Uani 1 1 d .
C42 C -0.0646(3) 0.4656(2) 0.34380(16) 0.0202(6) Uani 1 1 d .
H42 H -0.1208 0.4028 0.3520 0.024 Uiso 1 1 calc R
C43 C -0.1057(3) 0.5489(2) 0.36240(16) 0.0218(6) Uani 1 1 d .
H43 H -0.1889 0.5428 0.3841 0.026 Uiso 1 1 calc R
C44 C -0.0260(3) 0.6403(2) 0.34937(16) 0.0223(6) Uani 1 1 d .
H44 H -0.0548 0.6967 0.3616 0.027 Uiso 1 1 calc R
C45 C 0.0960(4) 0.6493(2) 0.31845(17) 0.0244(6) Uani 1 1 d .
H45 H 0.1507 0.7121 0.3093 0.029 Uiso 1 1 calc R
C46 C 0.1390(3) 0.5671(2) 0.30070(16) 0.0210(6) Uani 1 1 d .
H46 H 0.2233 0.5740 0.2799 0.025 Uiso 1 1 calc R
C51 C 0.2317(3) 0.12810(19) 0.51513(16) 0.0164(5) Uani 1 1 d .
C52 C 0.1086(3) 0.1118(2) 0.54735(17) 0.0201(6) Uani 1 1 d .
H52 H 0.0221 0.1111 0.5169 0.024 Uiso 1 1 calc R
C53 C 0.1106(3) 0.0966(2) 0.62316(17) 0.0227(6) Uani 1 1 d .
H53 H 0.0257 0.0846 0.6440 0.027 Uiso 1 1 calc R
C54 C 0.2362(3) 0.0989(2) 0.66825(16) 0.0226(6) Uani 1 1 d .
H54 H 0.2383 0.0895 0.7204 0.027 Uiso 1 1 calc R
C55 C 0.3592(3) 0.1150(2) 0.63714(17) 0.0222(6) Uani 1 1 d .
H55 H 0.4456 0.1166 0.6682 0.027 Uiso 1 1 calc R
C56 C 0.3575(3) 0.1289(2) 0.56095(16) 0.0188(5) Uani 1 1 d .
H56 H 0.4421 0.1391 0.5400 0.023 Uiso 1 1 calc R
C61 C 0.3490(3) -0.1150(2) 0.17384(15) 0.0186(6) Uani 1 1 d .
C62 C 0.2566(3) -0.2116(2) 0.16763(17) 0.0237(6) Uani 1 1 d .
H62 H 0.1614 -0.2223 0.1754 0.028 Uiso 1 1 calc R
C63 C 0.3031(4) -0.2928(2) 0.15010(18) 0.0282(7) Uani 1 1 d .
H63 H 0.2398 -0.3584 0.1464 0.034 Uiso 1 1 calc R
C64 C 0.4405(4) -0.2776(2) 0.13818(17) 0.0288(7) Uani 1 1 d .
H64 H 0.4721 -0.3329 0.1265 0.035 Uiso 1 1 calc R
C65 C 0.5331(3) -0.1820(3) 0.14321(17) 0.0258(6) Uani 1 1 d .
H65 H 0.6277 -0.1719 0.1346 0.031 Uiso 1 1 calc R
C66 C 0.4874(3) -0.1001(2) 0.16094(16) 0.0227(6) Uani 1 1 d .
H66 H 0.5508 -0.0346 0.1642 0.027 Uiso 1 1 calc R
C71 C 0.4873(3) 0.4157(2) 0.30515(17) 0.0187(5) Uani 1 1 d .
C72 C 0.4466(3) 0.4467(2) 0.37412(17) 0.0206(6) Uani 1 1 d .
H72 H 0.4060 0.3992 0.4041 0.025 Uiso 1 1 calc R
C73 C 0.4653(3) 0.5462(2) 0.39880(19) 0.0282(7) Uani 1 1 d .
H73 H 0.4400 0.5668 0.4465 0.034 Uiso 1 1 calc R
C74 C 0.5203(4) 0.6157(2) 0.3548(2) 0.0333(8) Uani 1 1 d .
H74 H 0.5303 0.6835 0.3713 0.040 Uiso 1 1 calc R
C75 C 0.5608(4) 0.5859(2) 0.2867(2) 0.0315(7) Uani 1 1 d .
H75 H 0.5995 0.6337 0.2565 0.038 Uiso 1 1 calc R
C76 C 0.5454(3) 0.4869(2) 0.26181(18) 0.0254(6) Uani 1 1 d .
H76 H 0.5746 0.4674 0.2151 0.030 Uiso 1 1 calc R
C81 C 0.5716(3) 0.2585(2) 0.35871(16) 0.0169(5) Uani 1 1 d .
C82 C 0.5833(3) 0.1641(2) 0.35540(17) 0.0215(6) Uani 1 1 d .
H82 H 0.5301 0.1127 0.3125 0.026 Uiso 1 1 calc R
C83 C 0.6718(3) 0.1446(2) 0.41406(19) 0.0276(7) Uani 1 1 d .
H83 H 0.6792 0.0800 0.4107 0.033 Uiso 1 1 calc R
C84 C 0.7495(3) 0.2179(2) 0.47749(18) 0.0268(6) Uani 1 1 d .
H84 H 0.8091 0.2038 0.5178 0.032 Uiso 1 1 calc R
C85 C 0.7391(3) 0.3126(2) 0.48149(17) 0.0253(6) Uani 1 1 d .
H85 H 0.7922 0.3636 0.5247 0.030 Uiso 1 1 calc R
C86 C 0.6519(3) 0.3326(2) 0.42300(17) 0.0203(6) Uani 1 1 d .
H86 H 0.6461 0.3977 0.4263 0.024 Uiso 1 1 calc R
C91 C 0.5559(3) 0.2737(2) 0.19744(16) 0.0206(6) Uani 1 1 d .
C92 C 0.5074(3) 0.3016(2) 0.12923(17) 0.0223(6) Uani 1 1 d .
H92 H 0.4291 0.3261 0.1265 0.027 Uiso 1 1 calc R
C93 C 0.5719(3) 0.2942(3) 0.06530(18) 0.0291(7) Uani 1 1 d .
H93 H 0.5388 0.3145 0.0195 0.035 Uiso 1 1 calc R
C94 C 0.6846(4) 0.2572(3) 0.06818(19) 0.0313(7) Uani 1 1 d .
H94 H 0.7282 0.2515 0.0242 0.038 Uiso 1 1 calc R
C95 C 0.7336(3) 0.2285(3) 0.13498(19) 0.0298(7) Uani 1 1 d .
H95 H 0.8103 0.2025 0.1368 0.036 Uiso 1 1 calc R
C96 C 0.6707(3) 0.2377(2) 0.19975(17) 0.0233(6) Uani 1 1 d .
H96 H 0.7064 0.2193 0.2459 0.028 Uiso 1 1 calc R

loop_
_atom_site_aniso_label
_atom_site_aniso_U_11
_atom_site_aniso_U_22
_atom_site_aniso_U_33
_atom_site_aniso_U_23
_atom_site_aniso_U_13
_atom_site_aniso_U_12
Ir1 0.01823(6) 0.01514(6) 0.00882(6) 0.00294(4) 0.00482(4) 0.00717(4)
S1 0.0217(3) 0.0218(3) 0.0200(3) 0.0040(3) 0.0047(3) 0.0060(3)
P1 0.0186(3) 0.0169(3) 0.0096(3) 0.0032(2) 0.0039(2) 0.0070(2)
N1 0.0198(11) 0.0188(11) 0.0109(11) 0.0031(9) 0.0055(9) 0.0069(9)
N2 0.0246(12) 0.0146(11) 0.0114(11) 0.0026(8) 0.0063(9) 0.0081(9)
N3 0.0185(11) 0.0188(11) 0.0105(10) 0.0033(9) 0.0051(8) 0.0089(9)
N4 0.0223(11) 0.0161(11) 0.0096(10) 0.0004(8) 0.0037(9) 0.0066(9)
C11 0.0216(13) 0.0213(13) 0.0136(13) 0.0080(10) 0.0047(10) 0.0102(11)
C12 0.0255(14) 0.0276(15) 0.0163(14) 0.0078(11) 0.0066(11) 0.0130(12)
C13 0.0265(14) 0.0217(14) 0.0188(14) 0.0078(11) 0.0083(11) 0.0118(11)
C14 0.0223(13) 0.0167(13) 0.0157(13) 0.0055(10) 0.0067(11) 0.0093(10)
C15 0.0191(13) 0.0197(13) 0.0159(13) 0.0058(11) 0.0058(10) 0.0094(10)
C16 0.0220(13) 0.0150(13) 0.0151(13) 0.0021(10) 0.0053(10) 0.0063(10)
C17 0.0289(15) 0.0207(14) 0.0133(13) 0.0033(11) 0.0087(11) 0.0123(11)
C18 0.0286(15) 0.0206(14) 0.0132(13) 0.0018(11) 0.0085(11) 0.0101(11)
C19 0.0211(13) 0.0189(13) 0.0097(12) 0.0038(10) 0.0058(10) 0.0073(10)
C20 0.0209(13) 0.0180(13) 0.0119(13) 0.0034(10) 0.0046(10) 0.0055(10)
C21 0.0204(13) 0.0171(13) 0.0141(13) 0.0073(10) 0.0058(10) 0.0083(10)
C22 0.0226(13) 0.0184(13) 0.0156(13) 0.0062(10) 0.0058(11) 0.0089(11)
C23 0.0207(13) 0.0152(13) 0.0178(13) 0.0025(10) 0.0060(11) 0.0061(10)
C24 0.0184(13) 0.0155(13) 0.0163(13) 0.0037(10) 0.0053(10) 0.0080(10)
C25 0.0200(13) 0.0187(13) 0.0139(13) 0.0011(10) 0.0065(10) 0.0067(10)
C26 0.0204(13) 0.0181(13) 0.0145(13) -0.0002(10) 0.0060(10) 0.0069(10)
C27 0.0311(15) 0.0250(15) 0.0149(14) 0.0045(11) 0.0072(11) 0.0138(12)
C28 0.0338(16) 0.0254(15) 0.0128(13) 0.0036(11) 0.0079(12) 0.0137(12)
C29 0.0221(13) 0.0227(14) 0.0119(13) 0.0038(11) 0.0058(10) 0.0085(11)
C30 0.0207(13) 0.0217(14) 0.0120(13) 0.0033(11) 0.0031(10) 0.0068(11)
C31 0.0209(14) 0.0269(15) 0.0159(14) 0.0049(11) 0.0058(11) 0.0130(11)
C32 0.0243(14) 0.0319(16) 0.0157(14) 0.0055(12) 0.0047(11) 0.0128(12)
C33 0.0243(15) 0.0418(18) 0.0153(14) 0.0019(13) 0.0016(11) 0.0175(13)
C34 0.0330(16) 0.0458(19) 0.0142(14) 0.0134(13) 0.0086(12) 0.0228(14)
C35 0.0322(16) 0.0309(16) 0.0255(16) 0.0140(13) 0.0147(13) 0.0164(13)
C36 0.0272(15) 0.0286(15) 0.0169(14) 0.0063(12) 0.0074(11) 0.0140(12)
C41 0.0268(14) 0.0175(13) 0.0106(12) 0.0026(10) 0.0026(10) 0.0109(11)
C42 0.0233(14) 0.0209(14) 0.0165(13) 0.0027(11) 0.0041(11) 0.0077(11)
C43 0.0261(15) 0.0285(15) 0.0158(13) 0.0041(11) 0.0055(11) 0.0157(12)
C44 0.0351(16) 0.0230(14) 0.0143(13) 0.0026(11) 0.0015(12) 0.0193(12)
C45 0.0377(17) 0.0194(14) 0.0165(14) 0.0058(11) 0.0057(12) 0.0089(12)
C46 0.0263(15) 0.0223(14) 0.0165(13) 0.0059(11) 0.0052(11) 0.0096(11)
C51 0.0267(14) 0.0106(12) 0.0132(13) 0.0020(10) 0.0061(11) 0.0070(10)
C52 0.0222(14) 0.0216(14) 0.0180(14) 0.0020(11) 0.0047(11) 0.0096(11)
C53 0.0271(15) 0.0251(15) 0.0170(14) 0.0054(11) 0.0103(12) 0.0071(12)
C54 0.0352(16) 0.0207(14) 0.0127(13) 0.0050(11) 0.0085(12) 0.0079(12)
C55 0.0277(15) 0.0225(14) 0.0186(14) 0.0060(11) 0.0032(12) 0.0111(12)
C56 0.0237(14) 0.0182(13) 0.0179(14) 0.0045(11) 0.0074(11) 0.0096(11)
C61 0.0266(14) 0.0237(14) 0.0096(12) 0.0041(10) 0.0040(10) 0.0135(11)
C62 0.0304(16) 0.0240(15) 0.0219(15) 0.0054(12) 0.0106(12) 0.0135(12)
C63 0.0445(19) 0.0223(15) 0.0235(15) 0.0055(12) 0.0127(14) 0.0158(13)
C64 0.049(2) 0.0343(17) 0.0159(14) 0.0069(12) 0.0106(13) 0.0287(15)
C65 0.0295(16) 0.0410(18) 0.0160(14) 0.0064(12) 0.0082(12) 0.0224(14)
C66 0.0273(15) 0.0312(16) 0.0140(13) 0.0053(11) 0.0063(11) 0.0146(12)
C71 0.0194(13) 0.0191(13) 0.0176(13) 0.0046(11) 0.0017(11) 0.0065(10)
C72 0.0238(14) 0.0187(14) 0.0183(14) 0.0018(11) 0.0018(11) 0.0075(11)
C73 0.0291(16) 0.0257(16) 0.0270(16) -0.0042(13) -0.0017(13) 0.0119(13)
C74 0.0339(17) 0.0171(15) 0.043(2) 0.0005(14) -0.0076(15) 0.0088(12)
C75 0.0310(17) 0.0247(16) 0.0358(18) 0.0141(14) -0.0001(14) 0.0044(13)
C76 0.0254(15) 0.0285(16) 0.0219(15) 0.0104(12) 0.0010(12) 0.0073(12)
C81 0.0191(13) 0.0214(13) 0.0125(13) 0.0067(10) 0.0052(10) 0.0074(10)
C82 0.0227(14) 0.0175(13) 0.0225(15) 0.0027(11) 0.0037(11) 0.0048(11)
C83 0.0306(16) 0.0211(15) 0.0313(17) 0.0074(13) 0.0000(13) 0.0104(12)
C84 0.0288(16) 0.0305(16) 0.0221(15) 0.0103(13) -0.0003(12) 0.0112(13)
C85 0.0293(15) 0.0281(16) 0.0151(14) 0.0013(12) -0.0007(12) 0.0078(12)
C86 0.0239(14) 0.0208(14) 0.0169(14) 0.0035(11) 0.0054(11) 0.0079(11)
C91 0.0216(14) 0.0250(15) 0.0146(13) 0.0031(11) 0.0058(11) 0.0060(11)
C92 0.0186(13) 0.0318(16) 0.0165(14) 0.0050(12) 0.0042(11) 0.0079(11)
C93 0.0276(16) 0.0455(19) 0.0148(14) 0.0071(13) 0.0074(12) 0.0110(14)
C94 0.0292(16) 0.0435(19) 0.0225(16) 0.0047(14) 0.0120(13) 0.0117(14)
C95 0.0272(16) 0.0395(18) 0.0266(16) 0.0057(14) 0.0127(13) 0.0139(13)
C96 0.0248(15) 0.0292(16) 0.0184(14) 0.0060(12) 0.0069(11) 0.0108(12)

loop_
_atom_type_symbol
_atom_type_description
_atom_type_scat_dispersion_real
_atom_type_scat_dispersion_imag
_atom_type_scat_source
C C 0.0181 0.0091 'International Tables Vol C Tables 4.2.6.8 and 6.1.1.4'
H H 0.0000 0.0000 'International Tables Vol C Tables 4.2.6.8 and 6.1.1.4'
Ir Ir -4.7710 6.5667 'International Tables Vol C Tables 4.2.6.8 and 6.1.1.4'
N N 0.0311 0.0180 'International Tables Vol C Tables 4.2.6.8 and 6.1.1.4'
P P 0.2955 0.4335 'International Tables Vol C Tables 4.2.6.8 and 6.1.1.4'
S S 0.3331 0.5567 'International Tables Vol C Tables 4.2.6.8 and 6.1.1.4'

loop_
_geom_angle_atom_site_label_1
_geom_angle_atom_site_label_2
_geom_angle_atom_site_label_3
_geom_angle
P1 Ir1 S1 179.67(3)
N1 Ir1 S1 87.02(7)
N1 Ir1 P1 92.80(7)
N1 Ir1 N4 89.30(9)
N2 Ir1 S1 88.52(7)
N2 Ir1 P1 91.21(7)
N2 Ir1 N1 90.11(9)
N2 Ir1 N4 175.93(9)
N3 Ir1 S1 88.52(7)
N3 Ir1 P1 91.65(6)
N3 Ir1 N1 175.54(9)
N3 Ir1 N2 89.89(9)
N3 Ir1 N4 90.38(9)
N4 Ir1 S1 87.43(7)
N4 Ir1 P1 92.84(7)
Ir1 S1 H1 109.5
C71 P1 Ir1 112.66(9)
C71 P1 C81 102.77(13)
C81 P1 Ir1 117.37(9)
C91 P1 Ir1 113.97(9)
C91 P1 C71 105.04(13)
C91 P1 C81 103.64(13)
C11 N1 Ir1 126.55(19)
C11 N1 C14 106.6(2)
C14 N1 Ir1 126.11(18)
C16 N2 Ir1 126.60(19)
C19 N2 Ir1 126.37(19)
C19 N2 C16 107.0(2)
C21 N3 Ir1 126.43(18)
C21 N3 C24 107.4(2)
C24 N3 Ir1 126.18(18)
C26 N4 Ir1 125.51(19)
C29 N4 Ir1 127.28(19)
C29 N4 C26 107.1(2)
N1 C11 C12 109.0(2)
N1 C11 C30 126.0(3)
C30 C11 C12 125.0(3)
C11 C12 H12 126.1
C13 C12 C11 107.7(3)
C13 C12 H12 126.1
C12 C13 H13 126.4
C12 C13 C14 107.2(3)
C14 C13 H13 126.4
N1 C14 C13 109.4(2)
N1 C14 C15 126.1(3)
C15 C14 C13 124.4(3)
C14 C15 C16 125.1(3)
C14 C15 C41 117.0(2)
C16 C15 C41 117.9(2)
N2 C16 C15 125.8(3)
N2 C16 C17 109.0(2)
C15 C16 C17 125.1(3)
C16 C17 H17 126.3
C18 C17 C16 107.4(2)
C18 C17 H17 126.3
C17 C18 H18 126.4
C17 C18 C19 107.3(2)
C19 C18 H18 126.4
N2 C19 C18 109.2(2)
N2 C19 C20 126.1(2)
C20 C19 C18 124.6(3)
C19 C20 C51 117.6(2)
C21 C20 C19 124.3(3)
C21 C20 C51 118.0(2)
N3 C21 C20 126.5(3)
N3 C21 C22 108.9(2)
C20 C21 C22 124.5(3)
C21 C22 H22 126.3
C23 C22 C21 107.3(2)
C23 C22 H22 126.3
C22 C23 H23 126.2
C22 C23 C24 107.6(2)
C24 C23 H23 126.2
N3 C24 C23 108.7(2)
N3 C24 C25 125.8(3)
C25 C24 C23 125.4(3)
C24 C25 C61 117.2(3)
C26 C25 C24 125.3(3)
C26 C25 C61 117.5(2)
N4 C26 C25 126.2(3)
N4 C26 C27 108.9(2)
C25 C26 C27 124.8(3)
C26 C27 H27 126.5
C28 C27 C26 107.1(3)
C28 C27 H27 126.5
C27 C28 H28 126.1
C27 C28 C29 107.9(3)
C29 C28 H28 126.1
N4 C29 C28 109.0(3)
N4 C29 C30 125.6(3)
C30 C29 C28 125.3(3)
C11 C30 C29 124.8(3)
C11 C30 C31 116.5(3)
C29 C30 C31 118.6(2)
C32 C31 C30 122.0(3)
C32 C31 C36 118.8(3)
C36 C31 C30 119.3(3)
C31 C32 H32 119.8
C31 C32 C33 120.4(3)
C33 C32 H32 119.8
C32 C33 H33 119.9
C34 C33 C32 120.3(3)
C34 C33 H33 119.9
C33 C34 H34 120.0
C33 C34 C35 120.0(3)
C35 C34 H34 120.0
C34 C35 H35 120.1
C36 C35 C34 119.7(3)
C36 C35 H35 120.1
C31 C36 H36 119.6
C35 C36 C31 120.8(3)
C35 C36 H36 119.6
C42 C41 C15 120.5(3)
C42 C41 C46 119.2(3)
C46 C41 C15 120.3(3)
C41 C42 H42 119.9
C41 C42 C43 120.2(3)
C43 C42 H42 119.9
C42 C43 H43 119.8
C44 C43 C42 120.3(3)
C44 C43 H43 119.8
C43 C44 H44 120.1
C43 C44 C45 119.8(3)
C45 C44 H44 120.1
C44 C45 H45 119.8
C44 C45 C46 120.4(3)
C46 C45 H45 119.8
C41 C46 H46 119.9
C45 C46 C41 120.2(3)
C45 C46 H46 119.9
C52 C51 C20 120.1(3)
C56 C51 C20 121.4(2)
C56 C51 C52 118.5(3)
C51 C52 H52 119.5
C53 C52 C51 121.0(3)
C53 C52 H52 119.5
C52 C53 H53 120.1
C54 C53 C52 119.9(3)
C54 C53 H53 120.1
C53 C54 H54 120.1
C53 C54 C55 119.7(3)
C55 C54 H54 120.1
C54 C55 H55 119.7
C54 C55 C56 120.7(3)
C56 C55 H55 119.7
C51 C56 H56 119.9
C55 C56 C51 120.2(3)
C55 C56 H56 119.9
C62 C61 C25 121.0(3)
C66 C61 C25 119.6(3)
C66 C61 C62 119.3(3)
C61 C62 H62 119.8
C61 C62 C63 120.5(3)
C63 C62 H62 119.8
C62 C63 H63 120.0
C64 C63 C62 120.0(3)
C64 C63 H63 120.0
C63 C64 H64 119.9
C63 C64 C65 120.3(3)
C65 C64 H64 119.9
C64 C65 H65 119.9
C64 C65 C66 120.2(3)
C66 C65 H65 119.9
C61 C66 C65 119.8(3)
C61 C66 H66 120.1
C65 C66 H66 120.1
C72 C71 P1 117.4(2)
C76 C71 P1 123.9(2)
C76 C71 C72 118.7(3)
C71 C72 H72 119.9
C73 C72 C71 120.2(3)
C73 C72 H72 119.9
C72 C73 H73 119.7
C74 C73 C72 120.7(3)
C74 C73 H73 119.7
C73 C74 H74 120.3
C75 C74 C73 119.5(3)
C75 C74 H74 120.3
C74 C75 H75 119.7
C74 C75 C76 120.6(3)
C76 C75 H75 119.7
C71 C76 H76 119.9
C75 C76 C71 120.3(3)
C75 C76 H76 119.9
C82 C81 P1 119.0(2)
C82 C81 C86 118.0(3)
C86 C81 P1 122.9(2)
C81 C82 H82 119.7
C83 C82 C81 120.6(3)
C83 C82 H82 119.7
C82 C83 H83 119.5
C84 C83 C82 120.9(3)
C84 C83 H83 119.5
C83 C84 H84 120.5
C83 C84 C85 119.1(3)
C85 C84 H84 120.5
C84 C85 H85 119.9
C86 C85 C84 120.3(3)
C86 C85 H85 119.9
C81 C86 H86 119.5
C85 C86 C81 121.1(3)
C85 C86 H86 119.5
C92 C91 P1 117.4(2)
C96 C91 P1 124.2(2)
C96 C91 C92 118.4(3)
C91 C92 H92 119.6
C93 C92 C91 120.9(3)
C93 C92 H92 119.6
C92 C93 H93 120.0
C94 C93 C92 120.0(3)
C94 C93 H93 120.0
C93 C94 H94 120.0
C95 C94 C93 120.0(3)
C95 C94 H94 120.0
C94 C95 H95 120.0
C94 C95 C96 120.1(3)
C96 C95 H95 120.0
C91 C96 H96 119.7
C95 C96 C91 120.6(3)
C95 C96 H96 119.7

loop_
_geom_bond_atom_site_label_1
_geom_bond_atom_site_label_2
_geom_bond_distance
Ir1 S1 2.4035(7)
Ir1 P1 2.3757(7)
Ir1 N1 2.045(2)
Ir1 N2 2.042(2)
Ir1 N3 2.041(2)
Ir1 N4 2.049(2)
S1 H1 1.2000
P1 C71 1.839(3)
P1 C81 1.840(3)
P1 C91 1.825(3)
N1 C11 1.376(4)
N1 C14 1.381(4)
N2 C16 1.378(4)
N2 C19 1.370(4)
N3 C21 1.367(4)
N3 C24 1.383(3)
N4 C26 1.384(4)
N4 C29 1.365(4)
C11 C12 1.444(4)
C11 C30 1.397(4)
C12 H12 0.9500
C12 C13 1.344(4)
C13 H13 0.9500
C13 C14 1.438(4)
C14 C15 1.396(4)
C15 C16 1.400(4)
C15 C41 1.500(4)
C16 C17 1.434(4)
C17 H17 0.9500
C17 C18 1.354(4)
C18 H18 0.9500
C18 C19 1.437(4)
C19 C20 1.405(4)
C20 C21 1.398(4)
C20 C51 1.490(4)
C21 C22 1.451(4)
C22 H22 0.9500
C22 C23 1.347(4)
C23 H23 0.9500
C23 C24 1.442(4)
C24 C25 1.397(4)
C25 C26 1.395(4)
C25 C61 1.502(4)
C26 C27 1.444(4)
C27 H27 0.9500
C27 C28 1.345(4)
C28 H28 0.9500
C28 C29 1.443(4)
C29 C30 1.401(4)
C30 C31 1.493(4)
C31 C32 1.394(4)
C31 C36 1.406(4)
C32 H32 0.9500
C32 C33 1.395(4)
C33 H33 0.9500
C33 C34 1.389(5)
C34 H34 0.9500
C34 C35 1.394(5)
C35 H35 0.9500
C35 C36 1.388(4)
C36 H36 0.9500
C41 C42 1.390(4)
C41 C46 1.398(4)
C42 H42 0.9500
C42 C43 1.396(4)
C43 H43 0.9500
C43 C44 1.382(5)
C44 H44 0.9500
C44 C45 1.384(5)
C45 H45 0.9500
C45 C46 1.390(4)
C46 H46 0.9500
C51 C52 1.398(4)
C51 C56 1.395(4)
C52 H52 0.9500
C52 C53 1.388(4)
C53 H53 0.9500
C53 C54 1.381(5)
C54 H54 0.9500
C54 C55 1.386(4)
C55 H55 0.9500
C55 C56 1.390(4)
C56 H56 0.9500
C61 C62 1.394(4)
C61 C66 1.392(4)
C62 H62 0.9500
C62 C63 1.398(4)
C63 H63 0.9500
C63 C64 1.376(5)
C64 H64 0.9500
C64 C65 1.387(5)
C65 H65 0.9500
C65 C66 1.402(4)
C66 H66 0.9500
C71 C72 1.399(4)
C71 C76 1.396(4)
C72 H72 0.9500
C72 C73 1.386(4)
C73 H73 0.9500
C73 C74 1.380(5)
C74 H74 0.9500
C74 C75 1.380(5)
C75 H75 0.9500
C75 C76 1.388(5)
C76 H76 0.9500
C81 C82 1.393(4)
C81 C86 1.403(4)
C82 H82 0.9500
C82 C83 1.385(4)
C83 H83 0.9500
C83 C84 1.382(5)
C84 H84 0.9500
C84 C85 1.391(5)
C85 H85 0.9500
C85 C86 1.379(4)
C86 H86 0.9500
C91 C92 1.395(4)
C91 C96 1.395(4)
C92 H92 0.9500
C92 C93 1.387(4)
C93 H93 0.9500
C93 C94 1.385(5)
C94 H94 0.9500
C94 C95 1.381(5)
C95 H95 0.9500
C95 C96 1.393(4)
C96 H96 0.9500

loop_
_geom_torsion_atom_site_label_1
_geom_torsion_atom_site_label_2
_geom_torsion_atom_site_label_3
_geom_torsion_atom_site_label_4
_geom_torsion
Ir1 P1 C71 C72 66.4(2)
Ir1 P1 C71 C76 -113.3(2)
Ir1 P1 C81 C82 59.2(2)
Ir1 P1 C81 C86 -124.0(2)
Ir1 P1 C91 C92 59.7(3)
Ir1 P1 C91 C96 -118.0(2)
Ir1 N1 C11 C12 170.98(18)
Ir1 N1 C11 C30 -8.4(4)
Ir1 N1 C14 C13 -171.17(18)
Ir1 N1 C14 C15 5.5(4)
Ir1 N2 C16 C15 1.9(4)
Ir1 N2 C16 C17 -175.54(18)
Ir1 N2 C19 C18 175.14(18)
Ir1 N2 C19 C20 -6.6(4)
Ir1 N3 C21 C20 -1.8(4)
Ir1 N3 C21 C22 177.86(17)
Ir1 N3 C24 C23 -178.01(17)
Ir1 N3 C24 C25 5.6(4)
Ir1 N4 C26 C25 8.1(4)
Ir1 N4 C26 C27 -175.87(18)
Ir1 N4 C29 C28 176.05(19)
Ir1 N4 C29 C30 -3.5(4)
P1 C71 C72 C73 179.6(2)
P1 C71 C76 C75 179.1(2)
P1 C81 C82 C83 176.9(2)
P1 C81 C86 C85 -177.3(2)
P1 C91 C92 C93 -178.0(2)
P1 C91 C96 C95 176.6(2)
N1 C11 C12 C13 -0.3(3)
N1 C11 C30 C29 5.2(5)
N1 C11 C30 C31 -170.8(3)
N1 C14 C15 C16 -4.4(5)
N1 C14 C15 C41 175.6(3)
N2 C16 C17 C18 -1.1(3)
N2 C19 C20 C21 1.2(5)
N2 C19 C20 C51 -175.9(3)
N3 C21 C22 C23 0.9(3)
N3 C24 C25 C26 -7.1(5)
N3 C24 C25 C61 173.1(3)
N4 C26 C27 C28 -1.1(3)
N4 C29 C30 C11 1.2(5)
N4 C29 C30 C31 177.1(3)
C11 N1 C14 C13 -0.8(3)
C11 N1 C14 C15 175.9(3)
C11 C12 C13 C14 -0.2(3)
C11 C30 C31 C32 -126.1(3)
C11 C30 C31 C36 54.1(4)
C12 C11 C30 C29 -174.1(3)
C12 C11 C30 C31 9.9(4)
C12 C13 C14 N1 0.6(3)
C12 C13 C14 C15 -176.1(3)
C13 C14 C15 C16 171.8(3)
C13 C14 C15 C41 -8.2(4)
C14 N1 C11 C12 0.7(3)
C14 N1 C11 C30 -178.7(3)
C14 C15 C16 N2 0.5(5)
C14 C15 C16 C17 177.5(3)
C14 C15 C41 C42 119.4(3)
C14 C15 C41 C46 -59.6(4)
C15 C16 C17 C18 -178.6(3)
C15 C41 C42 C43 -179.8(3)
C15 C41 C46 C45 179.0(3)
C16 N2 C19 C18 -2.9(3)
C16 N2 C19 C20 175.4(3)
C16 C15 C41 C42 -60.5(4)
C16 C15 C41 C46 120.5(3)
C16 C17 C18 C19 -0.6(3)
C17 C18 C19 N2 2.2(3)
C17 C18 C19 C20 -176.0(3)
C18 C19 C20 C21 179.2(3)
C18 C19 C20 C51 2.0(4)
C19 N2 C16 C15 179.9(3)
C19 N2 C16 C17 2.5(3)
C19 C20 C21 N3 3.3(5)
C19 C20 C21 C22 -176.3(3)
C19 C20 C51 C52 61.7(4)
C19 C20 C51 C56 -117.7(3)
C20 C21 C22 C23 -179.4(3)
C20 C51 C52 C53 -179.5(3)
C20 C51 C56 C55 178.7(3)
C21 N3 C24 C23 1.1(3)
C21 N3 C24 C25 -175.3(3)
C21 C20 C51 C52 -115.6(3)
C21 C20 C51 C56 64.9(4)
C21 C22 C23 C24 -0.2(3)
C22 C23 C24 N3 -0.5(3)
C22 C23 C24 C25 175.9(3)
C23 C24 C25 C26 177.1(3)
C23 C24 C25 C61 -2.6(4)
C24 N3 C21 C20 179.2(3)
C24 N3 C21 C22 -1.2(3)
C24 C25 C26 N4 -0.3(5)
C24 C25 C26 C27 -175.7(3)
C24 C25 C61 C62 70.4(4)
C24 C25 C61 C66 -109.4(3)
C25 C26 C27 C28 175.0(3)
C25 C61 C62 C63 -178.6(3)
C25 C61 C66 C65 178.7(3)
C26 N4 C29 C28 -1.1(3)
C26 N4 C29 C30 179.3(3)
C26 C25 C61 C62 -109.4(3)
C26 C25 C61 C66 70.9(3)
C26 C27 C28 C29 0.4(3)
C27 C28 C29 N4 0.4(3)
C27 C28 C29 C30 -180.0(3)
C28 C29 C30 C11 -178.3(3)
C28 C29 C30 C31 -2.4(4)
C29 N4 C26 C25 -174.7(3)
C29 N4 C26 C27 1.3(3)
C29 C30 C31 C32 57.6(4)
C29 C30 C31 C36 -122.2(3)
C30 C11 C12 C13 179.1(3)
C30 C31 C32 C33 -179.7(3)
C30 C31 C36 C35 -179.2(3)
C31 C32 C33 C34 -0.7(5)
C32 C31 C36 C35 1.0(4)
C32 C33 C34 C35 0.1(5)
C33 C34 C35 C36 1.0(5)
C34 C35 C36 C31 -1.6(5)
C36 C31 C32 C33 0.1(4)
C41 C15 C16 N2 -179.6(3)
C41 C15 C16 C17 -2.6(4)
C41 C42 C43 C44 1.2(4)
C42 C41 C46 C45 0.0(4)
C42 C43 C44 C45 -0.6(4)
C43 C44 C45 C46 -0.2(5)
C44 C45 C46 C41 0.6(5)
C46 C41 C42 C43 -0.8(4)
C51 C20 C21 N3 -179.6(3)
C51 C20 C21 C22 0.9(4)
C51 C52 C53 C54 0.9(4)
C52 C51 C56 C55 -0.8(4)
C52 C53 C54 C55 -0.9(4)
C53 C54 C55 C56 0.0(4)
C54 C55 C56 C51 0.8(4)
C56 C51 C52 C53 -0.1(4)
C61 C25 C26 N4 179.5(3)
C61 C25 C26 C27 4.0(4)
C61 C62 C63 C64 -0.6(5)
C62 C61 C66 C65 -1.1(4)
C62 C63 C64 C65 -0.2(5)
C63 C64 C65 C66 0.4(5)
C64 C65 C66 C61 0.3(4)
C66 C61 C62 C63 1.2(4)
C71 P1 C81 C82 -176.6(2)
C71 P1 C81 C86 0.2(3)
C71 P1 C91 C92 -64.1(3)
C71 P1 C91 C96 118.3(3)
C71 C72 C73 C74 1.8(5)
C72 C71 C76 C75 -0.7(4)
C72 C73 C74 C75 -1.8(5)
C73 C74 C75 C76 0.6(5)
C74 C75 C76 C71 0.7(5)
C76 C71 C72 C73 -0.6(4)
C81 P1 C71 C72 -60.8(2)
C81 P1 C71 C76 119.4(3)
C81 P1 C91 C92 -171.5(2)
C81 P1 C91 C96 10.8(3)
C81 C82 C83 C84 0.6(5)
C82 C81 C86 C85 -0.4(4)
C82 C83 C84 C85 -0.7(5)
C83 C84 C85 C86 0.3(5)
C84 C85 C86 C81 0.3(5)
C86 C81 C82 C83 0.0(4)
C91 P1 C71 C72 -168.9(2)
C91 P1 C71 C76 11.3(3)
C91 P1 C81 C82 -67.4(2)
C91 P1 C81 C86 109.4(2)
C91 C92 C93 C94 1.0(5)
C92 C91 C96 C95 -1.1(5)
C92 C93 C94 C95 -0.6(5)
C93 C94 C95 C96 -0.6(5)
C94 C95 C96 C91 1.5(5)
C96 C91 C92 C93 -0.2(5)
